data_2241247
loop_
_publ_author_name
'Lukianova, Tamara J.'
'Kinzhybalo, Vasyl'
'Pietraszko, Adam'

_publ_section_title
;
 Crystal structure of an organic--inorganic hybrid compound based on
 morpholinium cations and a \b-type Anderson polyanion
;
_journal_coeditor_code WM5221
_journal_issue 11
_journal_name_full 'Acta Crystallographica Section E'
_journal_page_first 1345
_journal_page_last 1348
_journal_paper_doi 10.1107/S2056989015019246
_journal_volume 71
_journal_year 2015
_chemical_formula_iupac '(C4 H10 N O)5 [Fe (O H)6 Mo6 O18] (S O4), 3.5H2 O'
_chemical_formula_moiety '5(C4 H10 N O +), Fe H6 Mo6 O24 3-, O4 S 2-, 3.5H2 O'
_chemical_formula_sum 'C20 H63 Fe Mo6 N5 O36.5 S'
_chemical_formula_weight 1621.30
_chemical_name_systematic
;
Pentamorpholinium hexahydrogen hexamolybdoferrate(III) sulfate 3.5-hydrate
;
_space_group_crystal_system triclinic
_space_group_IT_number 2
_space_group_name_Hall '-P 1'
_space_group_name_H-M_alt 'P -1'
_symmetry_space_group_name_Hall '-P 1'
_symmetry_space_group_name_H-M 'P -1'
_atom_sites_solution_hydrogens mixed
_atom_sites_solution_primary direct
_audit_creation_method
;
Olex2 1.2
(compiled 2015.01.26 svn.r3150 for OlexSys, GUI svn.r4998)
;
_cell_angle_alpha 84.92(3)
_cell_angle_beta 85.37(3)
_cell_angle_gamma 83.70(3)
_cell_formula_units_Z 2
_cell_length_a 8.900(3)
_cell_length_b 13.143(4)
_cell_length_c 20.778(6)
_cell_measurement_reflns_used 15587
_cell_measurement_temperature 99.98(18)
_cell_measurement_theta_max 29.2840
_cell_measurement_theta_min 2.3680
_cell_volume 2400.1(13)
_computing_cell_refinement
;
CrysAlis PRO (Rigaku Oxford Diffraction, 2015)
;
_computing_data_collection
;
CrysAlis PRO (Rigaku Oxford Diffraction, 2015)
;
_computing_data_reduction
;
CrysAlis PRO (Rigaku Oxford Diffraction, 2015)
;
_computing_molecular_graphics
;
DIAMOND (Brandenburg, 1997)
;
_computing_publication_material
;
<i>OLEX2</i> (Dolomanov <i>et al.</i>,  2009)
;
_computing_structure_refinement
;
SHELXL2014 (Sheldrick, 2015)
;
_computing_structure_solution
;
SHELXS97 (Sheldrick, 2008)
;
_diffrn_ambient_temperature 99.98(18)
_diffrn_detector_area_resol_mean 10.6249
_diffrn_measured_fraction_theta_full 0.999
_diffrn_measured_fraction_theta_max 0.867
_diffrn_measurement_device 'four-circle diffractometer'
_diffrn_measurement_device_type 'Rigaku Oxford Diffraction Xcalibur Atlas'
_diffrn_measurement_method '\w scans'
_diffrn_radiation_monochromator graphite
_diffrn_radiation_type MoK\a
_diffrn_radiation_wavelength 0.71073
_diffrn_reflns_av_R_equivalents 0.0380
_diffrn_reflns_limit_h_max 11
_diffrn_reflns_limit_h_min -12
_diffrn_reflns_limit_k_max 17
_diffrn_reflns_limit_k_min -18
_diffrn_reflns_limit_l_max 28
_diffrn_reflns_limit_l_min -28
_diffrn_reflns_number 37127
_diffrn_reflns_theta_full 26.000
_diffrn_reflns_theta_max 29.593
_diffrn_reflns_theta_min 2.417
_exptl_absorpt_coefficient_mu 1.965
_exptl_absorpt_correction_T_max 0.819
_exptl_absorpt_correction_T_min 0.708
_exptl_absorpt_correction_type analytical
_exptl_absorpt_process_details
;
(CrysAlisPro; Rigaku Oxford Diffraction, 2015)
;
_exptl_crystal_colour 'light brown'
_exptl_crystal_density_diffrn 2.243
_exptl_crystal_description block
_exptl_crystal_F_000 1608
_exptl_crystal_size_max 0.274
_exptl_crystal_size_mid 0.195
_exptl_crystal_size_min 0.122
_refine_diff_density_max 1.982
_refine_diff_density_min -1.294
_refine_ls_extinction_method none
_refine_ls_goodness_of_fit_ref 1.024
_refine_ls_hydrogen_treatment constr
_refine_ls_matrix_type full
_refine_ls_number_parameters 714
_refine_ls_number_reflns 11708
_refine_ls_number_restraints 12
_refine_ls_restrained_S_all 1.024
_refine_ls_R_factor_all 0.0578
_refine_ls_R_factor_gt 0.0418
_refine_ls_shift/su_max 0.001
_refine_ls_shift/su_mean 0.000
_refine_ls_structure_factor_coef Fsqd
_refine_ls_weighting_details 'w=1/[\s^2^(Fo^2^)+(0.0601P)^2^+2.7906P] where P=(Fo^2^+2Fc^2^)/3'
_refine_ls_weighting_scheme calc
_refine_ls_wR_factor_gt 0.1016
_refine_ls_wR_factor_ref 0.1117
_reflns_number_gt 9288
_reflns_number_total 11708
_reflns_threshold_expression 'I > 2\s(I)'
_cod_data_source_file wm5221sup1.cif
_cod_data_source_block I
_cod_database_code 2241247
_shelx_space_group_comment
;
The symmetry employed for this shelxl refinement is uniquely defined
by the following loop, which should always be used as a source of
symmetry information in preference to the above space-group names.
They are only intended as comments.
;

loop_
_space_group_symop_operation_xyz
'x, y, z'
'-x, -y, -z'

loop_
_atom_site_type_symbol
_atom_site_label
_atom_site_fract_x
_atom_site_fract_y
_atom_site_fract_z
_atom_site_U_iso_or_equiv
_atom_site_adp_type
_atom_site_calc_flag
_atom_site_occupancy
_atom_site_disorder_assembly
_atom_site_disorder_group
Mo Mo1 0.07030(4) 0.98765(2) 0.70745(2) 0.01685(8) Uani d 1 . .
Mo Mo2 0.08559(5) 0.86149(3) 0.85537(2) 0.02715(10) Uani d 1 . .
Mo Mo3 0.16217(4) 0.60317(3) 0.86796(2) 0.02082(9) Uani d 1 . .
Mo Mo4 0.22287(4) 0.47443(2) 0.73545(2) 0.01670(8) Uani d 1 . .
Mo Mo5 0.23106(4) 0.60189(2) 0.58822(2) 0.01558(8) Uani d 1 . .
Mo Mo6 0.15245(3) 0.85979(2) 0.57545(2) 0.01468(8) Uani d 1 . .
O O1 0.1659(3) 0.9593(2) 0.78943(12) 0.0246(6) Uani d 1 . .
O O2 0.0207(3) 0.7260(2) 0.87992(13) 0.0268(7) Uani d 1 . .
O O3 0.2976(3) 0.5184(2) 0.81276(12) 0.0185(5) Uani d 1 . .
O O4 0.1380(3) 0.5093(2) 0.65144(12) 0.0192(6) Uani d 1 . .
O O5 0.2965(3) 0.7388(2) 0.56585(12) 0.0180(5) Uani d 1 . .
O O6 0.0066(3) 0.9393(2) 0.62919(12) 0.0169(5) Uani d 1 . .
O O7 0.1890(3) 1.0768(2) 0.67652(13) 0.0245(6) Uani d 1 . .
O O8 -0.0969(3) 1.0558(2) 0.73014(13) 0.0274(7) Uani d 1 . .
O O9 0.2118(5) 0.8721(3) 0.91123(14) 0.0443(9) Uani d 1 . .
O O1W 0.2590(12) 0.9809(15) 1.0154(8) 0.184(9) Uani d 0.5 . .
H H1WA 0.2462 0.9492 0.9832 0.276 Uiso d 0.5 . .
H H1WB 0.2094 1.0047 1.0482 0.276 Uiso d 0.5 . .
O O10 -0.0799(4) 0.9283(3) 0.88176(15) 0.0438(9) Uani d 1 . .
O O11 0.2876(4) 0.6120(2) 0.92487(14) 0.0346(8) Uani d 1 . .
O O12 0.0389(4) 0.5191(2) 0.90187(14) 0.0314(7) Uani d 1 . .
O O13 0.0944(3) 0.3921(2) 0.76519(14) 0.0299(7) Uani d 1 . .
O O14 0.3796(3) 0.3960(2) 0.71415(14) 0.0274(6) Uani d 1 . .
O O15 0.1131(3) 0.5942(2) 0.52742(13) 0.0230(6) Uani d 1 . .
O O16 0.3973(3) 0.5344(2) 0.56528(13) 0.0226(6) Uani d 1 . .
O O17 0.2801(3) 0.9456(2) 0.54611(12) 0.0206(6) Uani d 1 . .
O O18 0.0397(3) 0.8525(2) 0.51406(12) 0.0215(6) Uani d 1 . .
Fe Fe1 0.16272(5) 0.73185(4) 0.72223(2) 0.01210(11) Uani d 1 . .
O O1H 0.2536(3) 0.7399(2) 0.80532(12) 0.0185(6) Uani d 1 . .
H H1H 0.3645 0.7472 0.8042 0.022 Uiso calc 1 . .
O O2H 0.2464(3) 0.85564(19) 0.67550(11) 0.0147(5) Uani d 1 . .
H H2H 0.3564 0.8633 0.6777 0.018 Uiso calc 1 . .
O O3H 0.3128(3) 0.62367(19) 0.68738(12) 0.0147(5) Uani d 1 . .
H H3H 0.4227 0.6314 0.6898 0.018 Uiso calc 1 . .
O O4H 0.0625(3) 0.7268(2) 0.63805(11) 0.0151(5) Uani d 1 . .
H H4H -0.0486 0.7198 0.6402 0.018 Uiso calc 1 . .
O O5H 0.0654(3) 0.6135(2) 0.76894(12) 0.0161(5) Uani d 1 . .
H H5H -0.0464 0.6125 0.7673 0.019 Uiso calc 1 . .
O O6H 0.0001(3) 0.8368(2) 0.75643(12) 0.0166(5) Uani d 1 . .
H H6H -0.1079 0.8232 0.7553 0.020 Uiso calc 1 . .
S S1 -0.33015(11) 0.68657(8) 0.74350(5) 0.0269(2) Uani d 1 . .
O O1S -0.2351(3) 0.6113(2) 0.78520(15) 0.0332(7) Uani d 1 . .
O O2S -0.2325(3) 0.7606(2) 0.70866(15) 0.0349(8) Uani d 1 . .
O O3S -0.3991(3) 0.6318(2) 0.69703(15) 0.0312(7) Uani d 1 . .
O O4S -0.4464(3) 0.7430(3) 0.78508(17) 0.0405(8) Uani d 1 . .
O O1A 0.7444(3) 0.6640(2) 0.44577(13) 0.0257(6) Uani d 1 . .
C C2A 0.7298(5) 0.6408(4) 0.5141(2) 0.0291(10) Uani d 1 . .
H H2AA 0.8212 0.5969 0.5278 0.035 Uiso calc 1 . .
H H2AB 0.6410 0.6018 0.5255 0.035 Uiso calc 1 . .
C C3A 0.7109(5) 0.7361(4) 0.5492(2) 0.0342(11) Uani d 1 . .
H H3AA 0.8029 0.7726 0.5407 0.041 Uiso calc 1 . .
H H3AB 0.6962 0.7182 0.5964 0.041 Uiso calc 1 . .
N N4A 0.5764(4) 0.8037(3) 0.52633(17) 0.0291(8) Uani d 1 . .
H H4AA 0.5711 0.8649 0.5442 0.035 Uiso calc 1 . .
H H4AB 0.4907 0.7738 0.5401 0.035 Uiso calc 1 . .
C C5A 0.5837(5) 0.8224(3) 0.4542(2) 0.0289(9) Uani d 1 . .
H H5AA 0.6676 0.8642 0.4391 0.035 Uiso calc 1 . .
H H5AB 0.4877 0.8601 0.4404 0.035 Uiso calc 1 . .
C C6A 0.6097(5) 0.7196(4) 0.4258(2) 0.0295(10) Uani d 1 . .
H H6AA 0.5231 0.6796 0.4397 0.035 Uiso calc 1 . .
H H6AB 0.6156 0.7302 0.3779 0.035 Uiso calc 1 . .
O O1B -0.3116(3) 0.2911(2) 0.65919(15) 0.0287(7) Uani d 1 . .
C C2B -0.2048(4) 0.2376(3) 0.6169(2) 0.0257(9) Uani d 1 . .
H H2BA -0.2334 0.2535 0.5718 0.031 Uiso calc 1 . .
H H2BB -0.2059 0.1627 0.6276 0.031 Uiso calc 1 . .
C C3B -0.0465(4) 0.2670(3) 0.6222(2) 0.0222(8) Uani d 1 . .
H H3BA -0.0151 0.2484 0.6667 0.027 Uiso calc 1 . .
H H3BB 0.0263 0.2296 0.5918 0.027 Uiso calc 1 . .
N N4B -0.0472(4) 0.3801(2) 0.60629(15) 0.0206(7) Uani d 1 . .
H H4BA 0.0454 0.3994 0.6124 0.025 Uiso calc 1 . .
H H4BB -0.0653 0.3957 0.5639 0.025 Uiso calc 1 . .
C C5B -0.1655(4) 0.4378(3) 0.6478(2) 0.0246(9) Uani d 1 . .
H H5BA -0.1708 0.5121 0.6340 0.030 Uiso calc 1 . .
H H5BB -0.1395 0.4280 0.6935 0.030 Uiso calc 1 . .
C C6B -0.3155(5) 0.3992(3) 0.6417(2) 0.0311(10) Uani d 1 . .
H H6BA -0.3938 0.4361 0.6701 0.037 Uiso calc 1 . .
H H6BB -0.3439 0.4138 0.5965 0.037 Uiso calc 1 . .
O O1C 0.0475(5) 0.1916(5) 0.8976(2) 0.0507(14) Uani d 0.857(6) A 1
C C2C -0.0299(8) 0.1850(5) 0.8422(3) 0.0418(16) Uani d 0.857(6) A 1
H H2CA -0.0784 0.1203 0.8465 0.050 Uiso calc 0.857(6) A 1
H H2CB 0.0437 0.1832 0.8038 0.050 Uiso calc 0.857(6) A 1
C C3C -0.1492(6) 0.2742(7) 0.8318(3) 0.0405(16) Uani d 0.857(6) A 1
H H3CA -0.1004 0.3386 0.8222 0.049 Uiso calc 0.857(6) A 1
H H3CB -0.2065 0.2643 0.7943 0.049 Uiso calc 0.857(6) A 1
N N4C -0.2543(6) 0.2821(5) 0.8907(3) 0.030(3) Uani d 0.857(6) A 1
H H4CA -0.3116 0.2284 0.8951 0.036 Uiso calc 0.857(6) A 1
H H4CB -0.3178 0.3411 0.8864 0.036 Uiso calc 0.857(6) A 1
C C5C -0.1696(7) 0.2820(6) 0.9505(3) 0.0441(17) Uani d 0.857(6) A 1
H H5CA -0.1188 0.3455 0.9493 0.053 Uiso calc 0.857(6) A 1
H H5CB -0.2406 0.2788 0.9896 0.053 Uiso calc 0.857(6) A 1
C C6C -0.0539(8) 0.1896(7) 0.9524(3) 0.058(2) Uani d 0.857(6) A 1
H H6CA 0.0028 0.1877 0.9917 0.070 Uiso calc 0.857(6) A 1
H H6CB -0.1061 0.1264 0.9551 0.070 Uiso calc 0.857(6) A 1
O O11C -0.043(3) 0.271(2) 0.9549(11) 0.057(8) Uiso d 0.143(6) A 2
C C21C 0.063(3) 0.234(3) 0.9067(18) 0.061(19) Uiso d 0.143(6) A 2
H H21A 0.1521 0.1960 0.9271 0.074 Uiso calc 0.143(6) A 2
H H21B 0.0988 0.2921 0.8782 0.074 Uiso calc 0.143(6) A 2
C C31C -0.007(5) 0.163(3) 0.867(2) 0.10(3) Uiso d 0.143(6) A 2
H H31A 0.0682 0.1359 0.8336 0.122 Uiso calc 0.143(6) A 2
H H31B -0.0428 0.1046 0.8953 0.122 Uiso calc 0.143(6) A 2
N N41C -0.137(4) 0.223(3) 0.8359(14) 0.053(12) Uiso d 0.143(6) A 2
H H41A -0.1878 0.1801 0.8158 0.064 Uiso calc 0.143(6) A 2
H H41B -0.1014 0.2701 0.8053 0.064 Uiso calc 0.143(6) A 2
C C51C -0.245(3) 0.278(4) 0.884(2) 0.07(4) Uiso d 0.143(6) A 2
H H51A -0.3003 0.2272 0.9119 0.087 Uiso calc 0.143(6) A 2
H H51B -0.3194 0.3259 0.8609 0.087 Uiso calc 0.143(6) A 2
C C61C -0.158(3) 0.3357(19) 0.9249(12) 0.020(6) Uiso d 0.143(6) A 2
H H61A -0.1118 0.3913 0.8975 0.024 Uiso calc 0.143(6) A 2
H H61B -0.2282 0.3678 0.9585 0.024 Uiso calc 0.143(6) A 2
O O1E 0.5358(5) 1.1453(3) 0.8694(2) 0.0366(10) Uani d 0.857(6) A 1
C C2E 0.4163(7) 1.1963(5) 0.8317(3) 0.0443(16) Uani d 0.857(6) A 1
H H2EA 0.4200 1.2716 0.8297 0.053 Uiso calc 0.857(6) A 1
H H2EB 0.3168 1.1807 0.8528 0.053 Uiso calc 0.857(6) A 1
C C3E 0.4328(8) 1.1618(4) 0.7643(3) 0.0389(15) Uani d 0.857(6) A 1
H H3EA 0.5270 1.1840 0.7414 0.047 Uiso calc 0.857(6) A 1
H H3EB 0.3461 1.1935 0.7399 0.047 Uiso calc 0.857(6) A 1
N N4E 0.4379(5) 1.0468(4) 0.7675(2) 0.0304(11) Uani d 0.857(6) A 1
H H4EA 0.3454 1.0277 0.7825 0.037 Uiso calc 0.857(6) A 1
H H4EB 0.4586 1.0256 0.7268 0.037 Uiso calc 0.857(6) A 1
C C5E 0.5540(8) 0.9958(5) 0.8100(3) 0.0457(17) Uani d 0.857(6) A 1
H H5EA 0.6565 1.0085 0.7909 0.055 Uiso calc 0.857(6) A 1
H H5EB 0.5476 0.9208 0.8146 0.055 Uiso calc 0.857(6) A 1
C C6E 0.5269(9) 1.0381(5) 0.8748(3) 0.0510(19) Uani d 0.857(6) A 1
H H6EA 0.4254 1.0235 0.8941 0.061 Uiso calc 0.857(6) A 1
H H6EB 0.6033 1.0040 0.9039 0.061 Uiso calc 0.857(6) A 1
O O11E 0.610(3) 1.148(2) 0.8423(15) 0.048(7) Uiso d 0.143(6) A 2
C C21E 0.528(4) 1.200(3) 0.7879(18) 0.044(9) Uiso d 0.143(6) A 2
H H21C 0.5806 1.1787 0.7466 0.053 Uiso calc 0.143(6) A 2
H H21D 0.5273 1.2749 0.7883 0.053 Uiso calc 0.143(6) A 2
C C31E 0.363(4) 1.170(3) 0.7931(18) 0.029(7) Uiso d 0.143(6) A 2
H H31C 0.3099 1.1906 0.8344 0.035 Uiso calc 0.143(6) A 2
H H31D 0.3071 1.2063 0.7570 0.035 Uiso calc 0.143(6) A 2
N N41E 0.371(3) 1.058(2) 0.7901(13) 0.026(6) Uiso d 0.143(6) A 2
H H41C 0.4108 1.0406 0.7504 0.032 Uiso calc 0.143(6) A 2
H H41D 0.2757 1.0376 0.7961 0.032 Uiso calc 0.143(6) A 2
C C51E 0.470(3) 1.002(2) 0.8430(13) 0.016(6) Uiso d 0.143(6) A 2
H H51C 0.4192 1.0122 0.8864 0.019 Uiso calc 0.143(6) A 2
H H51D 0.4835 0.9270 0.8376 0.019 Uiso calc 0.143(6) A 2
C C61E 0.617(4) 1.041(3) 0.8376(18) 0.038(8) Uiso d 0.143(6) A 2
H H61C 0.6784 1.0058 0.8721 0.046 Uiso calc 0.143(6) A 2
H H61D 0.6700 1.0251 0.7954 0.046 Uiso calc 0.143(6) A 2
O O1D -0.4396(8) 0.7161(5) 1.0345(3) 0.0377(15) Uani d 0.703(9) B 1
C C2D -0.3989(9) 0.7971(5) 0.9881(3) 0.039(2) Uani d 0.703(9) B 1
H H2DA -0.3004 0.8185 0.9977 0.047 Uiso calc 0.703(9) B 1
H H2DB -0.4761 0.8570 0.9914 0.047 Uiso calc 0.703(9) B 1
C C3D -0.3873(8) 0.7643(6) 0.9214(3) 0.0361(19) Uani d 0.703(9) B 1
H H3DA -0.3537 0.8205 0.8906 0.043 Uiso calc 0.703(9) B 1
H H3DB -0.4882 0.7495 0.9101 0.043 Uiso calc 0.703(9) B 1
N N4D -0.2762(9) 0.6697(6) 0.9156(3) 0.0303(15) Uani d 0.703(9) B 1
H H4DA -0.2822 0.6448 0.8765 0.036 Uiso calc 0.703(9) B 1
H H4DB -0.1805 0.6869 0.9175 0.036 Uiso calc 0.703(9) B 1
C C5D -0.3069(11) 0.5889(6) 0.9678(4) 0.041(2) Uani d 0.703(9) B 1
H H5DA -0.2219 0.5336 0.9674 0.049 Uiso calc 0.703(9) B 1
H H5DB -0.4002 0.5587 0.9600 0.049 Uiso calc 0.703(9) B 1
C C6D -0.3255(10) 0.6321(6) 1.0326(3) 0.046(2) Uani d 0.703(9) B 1
H H6DA -0.3522 0.5776 1.0663 0.056 Uiso calc 0.703(9) B 1
H H6DB -0.2281 0.6549 1.0425 0.056 Uiso calc 0.703(9) B 1
O O11D -0.4846(16) 0.7037(12) 1.0209(7) 0.027(4) Uiso d 0.297(9) B 2
C C21D -0.4828(19) 0.7728(13) 0.9674(8) 0.032(4) Uiso d 0.297(9) B 2
H H21E -0.5345 0.8400 0.9789 0.038 Uiso calc 0.297(9) B 2
H H21F -0.5382 0.7483 0.9333 0.038 Uiso calc 0.297(9) B 2
C C31D -0.3180(18) 0.7855(11) 0.9415(7) 0.025(3) Uiso d 0.297(9) B 2
H H31E -0.3177 0.8357 0.9030 0.030 Uiso calc 0.297(9) B 2
H H31F -0.2638 0.8122 0.9751 0.030 Uiso calc 0.297(9) B 2
N N41D -0.241(2) 0.6885(15) 0.9241(9) 0.027(5) Uiso d 0.297(9) B 2
H H41E -0.1424 0.6955 0.9115 0.032 Uiso calc 0.297(9) B 2
H H41F -0.2853 0.6664 0.8906 0.032 Uiso calc 0.297(9) B 2
C C51D -0.252(2) 0.6104(15) 0.9834(9) 0.033(4) Uiso d 0.297(9) B 2
H H51E -0.2039 0.5422 0.9720 0.040 Uiso calc 0.297(9) B 2
H H51F -0.1978 0.6322 1.0188 0.040 Uiso calc 0.297(9) B 2
C C61D -0.4176(16) 0.6035(11) 1.0057(7) 0.025(4) Uiso d 0.297(9) B 2
H H61E -0.4711 0.5790 0.9710 0.030 Uiso calc 0.297(9) B 2
H H61F -0.4259 0.5543 1.0444 0.030 Uiso calc 0.297(9) B 2
O O2W 0.5313(3) 0.9178(3) 0.67269(17) 0.0394(8) Uani d 1 C 2
H H2WA 0.5813 0.9500 0.6425 0.059 Uiso d 1 C 2
H H2WB 0.5885 0.8684 0.6897 0.059 Uiso d 1 C 2
O O3W 0.5901(4) 0.4619(3) 0.8460(2) 0.0525(11) Uani d 1 D 2
H H3WA 0.6398 0.4979 0.8176 0.079 Uiso d 1 D 2
H H3WB 0.4967 0.4702 0.8386 0.079 Uiso d 1 D 2
O O4W -0.2744(3) 0.9785(3) 0.57958(14) 0.0327(7) Uani d 1 E 2
H H4WA -0.2595 1.0042 0.5408 0.049 Uiso d 1 E 2
H H4WB -0.1942 0.9791 0.5993 0.049 Uiso d 1 E 2

loop_
_atom_site_aniso_label
_atom_site_aniso_U_11
_atom_site_aniso_U_22
_atom_site_aniso_U_33
_atom_site_aniso_U_12
_atom_site_aniso_U_13
_atom_site_aniso_U_23
Mo1 0.02266(17) 0.01483(17) 0.01282(15) 0.00194(12) -0.00431(12) -0.00177(12)
Mo2 0.0502(2) 0.01917(19) 0.01084(16) 0.00373(16) -0.00339(15) -0.00225(14)
Mo3 0.03058(19) 0.01924(18) 0.01175(15) 0.00277(14) -0.00552(13) 0.00067(13)
Mo4 0.02022(17) 0.01442(17) 0.01648(16) -0.00286(12) -0.00614(12) -0.00127(13)
Mo5 0.01895(16) 0.01605(17) 0.01302(15) -0.00288(12) -0.00493(12) -0.00354(12)
Mo6 0.01686(16) 0.01677(17) 0.01099(14) -0.00214(12) -0.00403(11) -0.00110(12)
O1 0.0416(17) 0.0191(15) 0.0147(13) -0.0020(12) -0.0111(11) -0.0027(11)
O2 0.0430(18) 0.0202(15) 0.0137(13) 0.0069(13) 0.0033(12) 0.0001(11)
O3 0.0209(13) 0.0187(14) 0.0166(12) 0.0005(10) -0.0082(10) -0.0019(11)
O4 0.0245(14) 0.0193(14) 0.0157(12) -0.0051(11) -0.0072(10) -0.0030(11)
O5 0.0194(13) 0.0176(14) 0.0170(12) -0.0020(10) 0.0006(10) -0.0037(11)
O6 0.0175(13) 0.0188(14) 0.0140(12) 0.0016(10) -0.0040(10) -0.0014(10)
O7 0.0348(16) 0.0180(15) 0.0213(14) -0.0024(12) -0.0085(12) -0.0005(12)
O8 0.0317(16) 0.0245(16) 0.0231(14) 0.0089(12) 0.0011(12) -0.0028(12)
O9 0.088(3) 0.0299(19) 0.0172(15) -0.0044(18) -0.0195(16) -0.0034(13)
O1W 0.047(6) 0.34(2) 0.204(15) -0.034(10) 0.009(8) -0.222(16)
O10 0.073(3) 0.0252(18) 0.0257(16) 0.0091(16) 0.0178(16) 0.0002(14)
O11 0.056(2) 0.0290(17) 0.0201(14) 0.0045(15) -0.0213(14) -0.0012(13)
O12 0.0392(18) 0.0264(17) 0.0249(15) 0.0032(13) 0.0026(13) 0.0052(13)
O13 0.0352(17) 0.0300(17) 0.0277(15) -0.0146(13) -0.0124(13) 0.0038(13)
O14 0.0336(16) 0.0221(16) 0.0258(15) 0.0034(12) -0.0055(12) -0.0035(12)
O15 0.0272(15) 0.0242(15) 0.0198(13) -0.0051(12) -0.0099(11) -0.0040(12)
O16 0.0241(14) 0.0223(15) 0.0219(14) -0.0012(11) -0.0027(11) -0.0060(12)
O17 0.0211(14) 0.0205(15) 0.0195(13) -0.0003(11) -0.0007(10) -0.0001(11)
O18 0.0253(15) 0.0234(15) 0.0163(13) -0.0007(11) -0.0062(11) -0.0028(11)
Fe1 0.0122(2) 0.0141(3) 0.0106(2) -0.00148(19) -0.00381(18) -0.0014(2)
O1H 0.0199(13) 0.0204(14) 0.0167(12) -0.0009(11) -0.0091(10) -0.0042(11)
O2H 0.0148(12) 0.0162(13) 0.0139(12) -0.0024(10) -0.0046(9) -0.0015(10)
O3H 0.0130(12) 0.0162(13) 0.0154(12) 0.0002(9) -0.0038(9) -0.0041(10)
O4H 0.0139(12) 0.0194(14) 0.0129(12) -0.0034(10) -0.0058(9) -0.0005(10)
O5H 0.0134(12) 0.0171(14) 0.0183(12) -0.0038(10) -0.0063(10) 0.0027(11)
O6H 0.0148(12) 0.0197(14) 0.0145(12) 0.0024(10) -0.0025(9) -0.0003(11)
S1 0.0144(5) 0.0299(6) 0.0369(6) -0.0038(4) -0.0080(4) 0.0019(5)
O1S 0.0202(15) 0.0391(19) 0.0395(18) -0.0083(13) -0.0063(13) 0.0112(15)
O2S 0.0244(15) 0.0367(19) 0.0445(19) -0.0103(13) -0.0176(13) 0.0150(15)
O3S 0.0184(14) 0.0361(18) 0.0401(18) -0.0065(12) -0.0052(12) -0.0003(14)
O4S 0.0203(16) 0.046(2) 0.060(2) -0.0082(14) -0.0074(15) -0.0161(17)
O1A 0.0239(15) 0.0290(16) 0.0239(14) 0.0007(12) -0.0022(11) -0.0054(12)
C2A 0.026(2) 0.035(3) 0.026(2) -0.0006(18) -0.0054(17) 0.0016(19)
C3A 0.029(2) 0.052(3) 0.025(2) -0.011(2) -0.0061(17) -0.007(2)
N4A 0.0265(19) 0.031(2) 0.0321(19) -0.0077(15) 0.0075(15) -0.0162(16)
C5A 0.026(2) 0.025(2) 0.034(2) 0.0018(17) 0.0024(17) 0.0009(19)
C6A 0.030(2) 0.038(3) 0.022(2) 0.0001(19) -0.0096(17) -0.0072(19)
O1B 0.0245(15) 0.0247(16) 0.0373(17) -0.0046(12) 0.0005(12) -0.0047(13)
C2B 0.023(2) 0.023(2) 0.031(2) -0.0014(16) -0.0095(17) -0.0026(18)
C3B 0.023(2) 0.019(2) 0.025(2) -0.0010(15) -0.0053(15) -0.0004(16)
N4B 0.0208(16) 0.0244(18) 0.0179(15) -0.0031(13) -0.0077(12) -0.0024(14)
C5B 0.026(2) 0.022(2) 0.026(2) -0.0014(16) -0.0028(16) -0.0049(17)
C6B 0.025(2) 0.022(2) 0.047(3) -0.0005(17) -0.0061(19) -0.007(2)
O1C 0.036(2) 0.072(4) 0.040(3) 0.013(2) -0.008(2) -0.002(3)
C2C 0.054(4) 0.035(3) 0.031(3) 0.011(3) 0.011(3) -0.005(3)
C3C 0.032(3) 0.056(5) 0.026(3) 0.004(3) 0.006(2) 0.015(3)
N4C 0.025(3) 0.036(4) 0.029(3) -0.0039(18) 0.0011(18) -0.005(2)
C5C 0.037(3) 0.064(5) 0.036(3) -0.009(3) 0.001(2) -0.034(3)
C6C 0.055(4) 0.089(6) 0.029(3) 0.010(4) -0.016(3) -0.007(3)
O1E 0.048(3) 0.030(2) 0.034(2) -0.0058(18) -0.019(2) -0.0044(17)
C2E 0.049(4) 0.033(3) 0.054(4) -0.001(3) -0.021(3) -0.009(3)
C3E 0.050(4) 0.035(3) 0.036(3) -0.021(3) -0.025(3) 0.011(3)
N4E 0.025(2) 0.039(3) 0.030(2) -0.009(2) -0.007(2) -0.006(2)
C5E 0.050(4) 0.033(3) 0.058(4) 0.002(3) -0.031(3) -0.008(3)
C6E 0.085(5) 0.034(4) 0.038(3) -0.018(3) -0.030(3) 0.010(3)
O1D 0.041(4) 0.044(3) 0.022(3) 0.012(3) 0.002(3) 0.006(2)
C2D 0.048(5) 0.030(4) 0.036(4) 0.007(3) 0.001(3) -0.002(3)
C3D 0.034(4) 0.043(4) 0.026(3) 0.009(3) -0.002(3) 0.010(3)
N4D 0.035(4) 0.037(4) 0.019(3) -0.008(3) 0.001(3) -0.005(3)
C5D 0.063(6) 0.024(4) 0.033(4) 0.003(4) 0.002(4) 0.001(3)
C6D 0.059(5) 0.044(5) 0.029(4) 0.017(4) -0.001(3) 0.008(3)
O2W 0.0255(16) 0.044(2) 0.049(2) -0.0111(14) -0.0154(14) 0.0164(17)
O3W 0.0206(16) 0.064(3) 0.068(3) -0.0085(17) -0.0126(16) 0.032(2)
O4W 0.0242(15) 0.048(2) 0.0244(15) -0.0006(14) -0.0078(12) 0.0055(15)

loop_
_atom_type_symbol
_atom_type_description
_atom_type_scat_dispersion_real
_atom_type_scat_dispersion_imag
_atom_type_scat_source
C C 0.0033 0.0016 'International Tables Vol C Tables 4.2.6.8 and 6.1.1.4'
H H 0.0000 0.0000 'International Tables Vol C Tables 4.2.6.8 and 6.1.1.4'
Fe Fe 0.3463 0.8444 'International Tables Vol C Tables 4.2.6.8 and 6.1.1.4'
Mo Mo -1.6832 0.6857 'International Tables Vol C Tables 4.2.6.8 and 6.1.1.4'
N N 0.0061 0.0033 'International Tables Vol C Tables 4.2.6.8 and 6.1.1.4'
O O 0.0106 0.0060 'International Tables Vol C Tables 4.2.6.8 and 6.1.1.4'
S S 0.1246 0.1234 'International Tables Vol C Tables 4.2.6.8 and 6.1.1.4'

loop_
_exptl_crystal_face_index_h
_exptl_crystal_face_index_k
_exptl_crystal_face_index_l
_exptl_crystal_face_perp_dist
0 -1 0 0.0597
0 1 0 0.0620
0 1 1 0.0721
-12 -1 -8 0.0817
12 2 -3 0.0884
0 3 -28 0.1131
0 -1 1 0.0684
-8 -2 21 0.1121
-8 -16 -2 0.0682
9 8 20 0.1187
7 16 7 0.0918

loop_
_geom_angle_atom_site_label_1
_geom_angle_atom_site_label_2
_geom_angle_atom_site_label_3
_geom_angle
O1 Mo1 O2H 82.96(11)
O1 Mo1 O6H 71.17(11)
O6 Mo1 O1 149.82(11)
O6 Mo1 O2H 71.81(10)
O6 Mo1 O6H 84.95(10)
O7 Mo1 O1 94.58(13)
O7 Mo1 O6 101.90(12)
O7 Mo1 O2H 90.82(12)
O7 Mo1 O6H 158.02(11)
O8 Mo1 O1 102.23(13)
O8 Mo1 O6 97.36(13)
O8 Mo1 O7 105.90(14)
O8 Mo1 O2H 161.86(13)
O8 Mo1 O6H 93.71(12)
O6H Mo1 O2H 71.30(9)
O1 Mo2 O2 149.50(12)
O1 Mo2 O1H 85.23(11)
O1 Mo2 O6H 70.54(11)
O2 Mo2 O1H 71.10(11)
O2 Mo2 O6H 83.48(11)
O9 Mo2 O1 96.60(15)
O9 Mo2 O2 102.52(15)
O9 Mo2 O10 105.99(18)
O9 Mo2 O1H 90.80(14)
O9 Mo2 O6H 158.22(14)
O10 Mo2 O1 101.56(14)
O10 Mo2 O2 95.77(15)
O10 Mo2 O1H 160.83(15)
O10 Mo2 O6H 94.04(15)
O6H Mo2 O1H 71.13(9)
O2 Mo3 O1H 71.25(11)
O2 Mo3 O5H 83.28(11)
O3 Mo3 O2 150.44(11)
O3 Mo3 O1H 85.43(11)
O3 Mo3 O5H 71.97(10)
O11 Mo3 O2 101.54(14)
O11 Mo3 O3 96.56(14)
O11 Mo3 O1H 90.81(13)
O11 Mo3 O5H 159.23(13)
O12 Mo3 O2 94.92(14)
O12 Mo3 O3 102.24(13)
O12 Mo3 O11 106.25(15)
O12 Mo3 O1H 160.13(12)
O12 Mo3 O5H 93.31(13)
O5H Mo3 O1H 71.43(9)
O3 Mo4 O4 149.43(11)
O3 Mo4 O3H 83.18(10)
O3 Mo4 O5H 71.25(10)
O4 Mo4 O3H 70.39(10)
O4 Mo4 O5H 85.41(11)
O13 Mo4 O3 103.68(13)
O13 Mo4 O4 96.24(13)
O13 Mo4 O3H 158.31(12)
O13 Mo4 O5H 91.61(13)
O14 Mo4 O3 96.60(13)
O14 Mo4 O4 100.88(13)
O14 Mo4 O13 103.89(15)
O14 Mo4 O3H 95.57(12)
O14 Mo4 O5H 162.40(12)
O5H Mo4 O3H 70.87(9)
O4 Mo5 O5 147.96(11)
O4 Mo5 O3H 71.61(10)
O4 Mo5 O4H 83.53(11)
O5 Mo5 O3H 83.23(10)
O5 Mo5 O4H 69.51(10)
O15 Mo5 O4 97.32(12)
O15 Mo5 O5 100.87(12)
O15 Mo5 O3H 161.18(11)
O15 Mo5 O4H 92.81(12)
O16 Mo5 O4 103.40(13)
O16 Mo5 O5 96.86(12)
O16 Mo5 O15 105.52(14)
O16 Mo5 O3H 92.07(12)
O16 Mo5 O4H 159.17(12)
O3H Mo5 O4H 71.24(9)
O5 Mo6 O2H 83.57(10)
O5 Mo6 O4H 71.69(10)
O6 Mo6 O5 149.28(10)
O6 Mo6 O2H 72.51(10)
O6 Mo6 O4H 82.58(11)
O17 Mo6 O5 94.63(12)
O17 Mo6 O6 103.69(12)
O17 Mo6 O2H 88.87(11)
O17 Mo6 O4H 157.37(11)
O18 Mo6 O5 101.37(12)
O18 Mo6 O6 97.17(12)
O18 Mo6 O17 105.74(13)
O18 Mo6 O2H 163.99(11)
O18 Mo6 O4H 94.82(12)
O4H Mo6 O2H 72.08(9)
Mo2 O1 Mo1 119.53(15)
Mo2 O2 Mo3 120.08(15)
Mo3 O3 Mo4 118.91(13)
Mo5 O4 Mo4 120.31(14)
Mo6 O5 Mo5 119.87(13)
Mo6 O6 Mo1 118.99(13)
H1WA O1W H1WB 140.1
O1H Fe1 O2H 96.79(11)
O1H Fe1 O3H 97.53(11)
O1H Fe1 O4H 177.91(10)
O1H Fe1 O5H 84.54(11)
O1H Fe1 O6H 84.69(11)
O2H Fe1 O4H 83.25(10)
O2H Fe1 O6H 83.30(11)
O3H Fe1 O2H 99.02(11)
O3H Fe1 O4H 84.52(11)
O3H Fe1 O5H 84.35(11)
O3H Fe1 O6H 176.55(10)
O5H Fe1 O2H 176.15(10)
O5H Fe1 O4H 95.29(11)
O5H Fe1 O6H 93.25(11)
O6H Fe1 O4H 93.25(11)
Mo2 O1H H1H 118.2
Mo3 O1H Mo2 93.80(10)
Mo3 O1H H1H 118.2
Fe1 O1H Mo2 102.45(11)
Fe1 O1H Mo3 101.86(11)
Fe1 O1H H1H 118.2
Mo1 O2H H2H 118.5
Mo6 O2H Mo1 92.61(9)
Mo6 O2H H2H 118.5
Fe1 O2H Mo1 102.24(10)
Fe1 O2H Mo6 102.24(11)
Fe1 O2H H2H 118.5
Mo4 O3H H3H 117.7
Mo5 O3H Mo4 93.52(10)
Mo5 O3H H3H 117.7
Fe1 O3H Mo4 102.43(10)
Fe1 O3H Mo5 103.95(11)
Fe1 O3H H3H 117.7
Mo5 O4H H4H 118.6
Mo6 O4H Mo5 94.02(9)
Mo6 O4H H4H 118.6
Fe1 O4H Mo5 100.27(10)
Fe1 O4H Mo6 102.34(11)
Fe1 O4H H4H 118.6
Mo3 O5H Mo4 93.37(9)
Mo3 O5H H5H 118.3
Mo4 O5H H5H 118.3
Fe1 O5H Mo3 102.11(11)
Fe1 O5H Mo4 102.35(11)
Fe1 O5H H5H 118.3
Mo1 O6H Mo2 94.54(10)
Mo1 O6H H6H 117.9
Mo2 O6H H6H 117.9
Fe1 O6H Mo1 103.15(11)
Fe1 O6H Mo2 101.72(11)
Fe1 O6H H6H 117.9
O2S S1 O1S 108.74(16)
O3S S1 O1S 109.32(19)
O3S S1 O2S 109.95(19)
O3S S1 O4S 111.28(18)
O4S S1 O1S 108.9(2)
O4S S1 O2S 108.6(2)
C6A O1A C2A 109.2(3)
O1A C2A H2AA 109.4
O1A C2A H2AB 109.4
O1A C2A C3A 111.3(4)
H2AA C2A H2AB 108.0
C3A C2A H2AA 109.4
C3A C2A H2AB 109.4
C2A C3A H3AA 109.9
C2A C3A H3AB 109.9
C2A C3A N4A 109.1(3)
H3AA C3A H3AB 108.3
N4A C3A H3AA 109.9
N4A C3A H3AB 109.9
C3A N4A H4AA 109.2
C3A N4A H4AB 109.2
C3A N4A C5A 112.1(3)
H4AA N4A H4AB 107.9
C5A N4A H4AA 109.2
C5A N4A H4AB 109.2
N4A C5A H5AA 110.1
N4A C5A H5AB 110.1
N4A C5A C6A 108.1(3)
H5AA C5A H5AB 108.4
C6A C5A H5AA 110.1
C6A C5A H5AB 110.1
O1A C6A C5A 111.0(3)
O1A C6A H6AA 109.4
O1A C6A H6AB 109.4
C5A C6A H6AA 109.4
C5A C6A H6AB 109.4
H6AA C6A H6AB 108.0
C2B O1B C6B 109.5(3)
O1B C2B H2BA 109.4
O1B C2B H2BB 109.4
O1B C2B C3B 111.1(3)
H2BA C2B H2BB 108.0
C3B C2B H2BA 109.4
C3B C2B H2BB 109.4
C2B C3B H3BA 110.0
C2B C3B H3BB 110.0
H3BA C3B H3BB 108.3
N4B C3B C2B 108.7(3)
N4B C3B H3BA 110.0
N4B C3B H3BB 110.0
C3B N4B H4BA 109.5
C3B N4B H4BB 109.5
H4BA N4B H4BB 108.0
C5B N4B C3B 110.9(3)
C5B N4B H4BA 109.5
C5B N4B H4BB 109.5
N4B C5B H5BA 109.9
N4B C5B H5BB 109.9
N4B C5B C6B 109.1(3)
H5BA C5B H5BB 108.3
C6B C5B H5BA 109.9
C6B C5B H5BB 109.9
O1B C6B C5B 111.8(3)
O1B C6B H6BA 109.3
O1B C6B H6BB 109.3
C5B C6B H6BA 109.3
C5B C6B H6BB 109.3
H6BA C6B H6BB 107.9
C6C O1C C2C 109.8(5)
O1C C2C H2CA 109.2
O1C C2C H2CB 109.2
O1C C2C C3C 112.0(5)
H2CA C2C H2CB 107.9
C3C C2C H2CA 109.2
C3C C2C H2CB 109.2
C2C C3C H3CA 109.7
C2C C3C H3CB 109.7
H3CA C3C H3CB 108.2
N4C C3C C2C 109.7(5)
N4C C3C H3CA 109.7
N4C C3C H3CB 109.7
C3C N4C H4CA 109.3
C3C N4C H4CB 109.3
C3C N4C C5C 111.5(5)
H4CA N4C H4CB 108.0
C5C N4C H4CA 109.3
C5C N4C H4CB 109.3
N4C C5C H5CA 110.1
N4C C5C H5CB 110.1
H5CA C5C H5CB 108.4
C6C C5C N4C 108.1(5)
C6C C5C H5CA 110.1
C6C C5C H5CB 110.1
O1C C6C C5C 111.3(6)
O1C C6C H6CA 109.4
O1C C6C H6CB 109.4
C5C C6C H6CA 109.4
C5C C6C H6CB 109.4
H6CA C6C H6CB 108.0
C61C O11C C21C 108.7(15)
O11C C21C H21A 109.7
O11C C21C H21B 109.7
O11C C21C C31C 109.8(16)
H21A C21C H21B 108.2
C31C C21C H21A 109.7
C31C C21C H21B 109.7
C21C C31C H31A 110.1
C21C C31C H31B 110.1
H31A C31C H31B 108.4
N41C C31C C21C 108.1(15)
N41C C31C H31A 110.1
N41C C31C H31B 110.1
C31C N41C H41A 109.2
C31C N41C H41B 109.2
C31C N41C C51C 112.1(16)
H41A N41C H41B 107.9
C51C N41C H41A 109.2
C51C N41C H41B 109.2
N41C C51C H51A 109.7
N41C C51C H51B 109.8
N41C C51C C61C 109.6(15)
H51A C51C H51B 108.2
C61C C51C H51A 109.7
C61C C51C H51B 109.8
O11C C61C C51C 111.3(16)
O11C C61C H61A 109.4
O11C C61C H61B 109.4
C51C C61C H61A 109.4
C51C C61C H61B 109.4
H61A C61C H61B 108.0
C6E O1E C2E 109.8(5)
O1E C2E H2EA 109.5
O1E C2E H2EB 109.5
O1E C2E C3E 110.5(5)
H2EA C2E H2EB 108.1
C3E C2E H2EA 109.5
C3E C2E H2EB 109.5
C2E C3E H3EA 109.8
C2E C3E H3EB 109.8
C2E C3E N4E 109.5(5)
H3EA C3E H3EB 108.2
N4E C3E H3EA 109.8
N4E C3E H3EB 109.8
C3E N4E H4EA 109.2
C3E N4E H4EB 109.2
H4EA N4E H4EB 107.9
C5E N4E C3E 111.9(4)
C5E N4E H4EA 109.2
C5E N4E H4EB 109.2
N4E C5E H5EA 110.0
N4E C5E H5EB 110.0
N4E C5E C6E 108.7(5)
H5EA C5E H5EB 108.3
C6E C5E H5EA 110.0
C6E C5E H5EB 110.0
O1E C6E C5E 110.9(5)
O1E C6E H6EA 109.5
O1E C6E H6EB 109.5
C5E C6E H6EA 109.5
C5E C6E H6EB 109.5
H6EA C6E H6EB 108.0
C61E O11E C21E 108(3)
O11E C21E H21C 109.6
O11E C21E H21D 109.6
O11E C21E C31E 110(3)
H21C C21E H21D 108.1
C31E C21E H21C 109.6
C31E C21E H21D 109.6
C21E C31E H31C 110.2
C21E C31E H31D 110.2
H31C C31E H31D 108.5
N41E C31E C21E 107(3)
N41E C31E H31C 110.2
N41E C31E H31D 110.2
C31E N41E H41C 109.6
C31E N41E H41D 109.6
C31E N41E C51E 110(2)
H41C N41E H41D 108.1
C51E N41E H41C 109.6
C51E N41E H41D 109.6
N41E C51E H51C 109.7
N41E C51E H51D 109.7
H51C C51E H51D 108.2
C61E C51E N41E 110(2)
C61E C51E H51C 109.7
C61E C51E H51D 109.7
O11E C61E C51E 114(3)
O11E C61E H61C 108.7
O11E C61E H61D 108.7
C51E C61E H61C 108.7
C51E C61E H61D 108.7
H61C C61E H61D 107.6
C6D O1D C2D 109.7(6)
O1D C2D H2DA 109.4
O1D C2D H2DB 109.4
O1D C2D C3D 111.3(6)
H2DA C2D H2DB 108.0
C3D C2D H2DA 109.4
C3D C2D H2DB 109.4
C2D C3D H3DA 109.5
C2D C3D H3DB 109.5
C2D C3D N4D 110.8(6)
H3DA C3D H3DB 108.1
N4D C3D H3DA 109.5
N4D C3D H3DB 109.5
C3D N4D H4DA 109.3
C3D N4D H4DB 109.3
H4DA N4D H4DB 108.0
C5D N4D C3D 111.6(6)
C5D N4D H4DA 109.3
C5D N4D H4DB 109.3
N4D C5D H5DA 109.5
N4D C5D H5DB 109.5
N4D C5D C6D 110.8(7)
H5DA C5D H5DB 108.1
C6D C5D H5DA 109.5
C6D C5D H5DB 109.5
O1D C6D C5D 111.9(6)
O1D C6D H6DA 109.2
O1D C6D H6DB 109.2
C5D C6D H6DA 109.2
C5D C6D H6DB 109.2
H6DA C6D H6DB 107.9
C21D O11D C61D 111.7(13)
O11D C21D H21E 109.6
O11D C21D H21F 109.6
O11D C21D C31D 110.1(13)
H21E C21D H21F 108.2
C31D C21D H21E 109.6
C31D C21D H21F 109.6
C21D C31D H31E 109.6
C21D C31D H31F 109.6
H31E C31D H31F 108.1
N41D C31D C21D 110.4(14)
N41D C31D H31E 109.6
N41D C31D H31F 109.6
C31D N41D H41E 110.0
C31D N41D H41F 110.0
C31D N41D C51D 108.4(16)
H41E N41D H41F 108.4
C51D N41D H41E 110.0
C51D N41D H41F 110.0
N41D C51D H51E 109.8
N41D C51D H51F 109.8
H51E C51D H51F 108.3
C61D C51D N41D 109.2(15)
C61D C51D H51E 109.8
C61D C51D H51F 109.8
O11D C61D C51D 108.5(13)
O11D C61D H61E 110.0
O11D C61D H61F 110.0
C51D C61D H61E 110.0
C51D C61D H61F 110.0
H61E C61D H61F 108.4
H2WA O2W H2WB 109.7
H3WA O3W H3WB 109.3
H4WA O4W H4WB 109.1

loop_
_geom_bond_atom_site_label_1
_geom_bond_atom_site_label_2
_geom_bond_distance
Mo1 O1 1.954(3)
Mo1 O6 1.944(3)
Mo1 O7 1.712(3)
Mo1 O8 1.705(3)
Mo1 O2H 2.312(3)
Mo1 O6H 2.273(3)
Mo2 O1 1.942(3)
Mo2 O2 1.944(3)
Mo2 O9 1.703(3)
Mo2 O10 1.706(3)
Mo2 O1H 2.322(3)
Mo2 O6H 2.309(3)
Mo3 O2 1.957(3)
Mo3 O3 1.928(3)
Mo3 O11 1.710(3)
Mo3 O12 1.710(3)
Mo3 O1H 2.307(3)
Mo3 O5H 2.281(3)
Mo4 O3 1.944(3)
Mo4 O4 1.955(3)
Mo4 O13 1.703(3)
Mo4 O14 1.694(3)
Mo4 O3H 2.314(3)
Mo4 O5H 2.302(3)
Mo5 O4 1.912(3)
Mo5 O5 1.957(3)
Mo5 O15 1.723(3)
Mo5 O16 1.696(3)
Mo5 O3H 2.291(3)
Mo5 O4H 2.351(3)
Mo6 O5 1.944(3)
Mo6 O6 1.923(3)
Mo6 O17 1.727(3)
Mo6 O18 1.701(3)
Mo6 O2H 2.297(2)
Mo6 O4H 2.264(3)
O1W H1WA 0.8397
O1W H1WB 0.8468
Fe1 O1H 1.981(3)
Fe1 O2H 2.003(3)
Fe1 O3H 1.985(3)
Fe1 O4H 2.036(3)
Fe1 O5H 2.001(3)
Fe1 O6H 2.018(3)
O1H H1H 1.0000
O2H H2H 1.0000
O3H H3H 1.0000
O4H H4H 1.0000
O5H H5H 1.0000
O6H H6H 1.0000
S1 O1S 1.493(3)
S1 O2S 1.478(3)
S1 O3S 1.464(3)
S1 O4S 1.473(4)
O1A C2A 1.423(5)
O1A C6A 1.406(5)
C2A H2AA 0.9900
C2A H2AB 0.9900
C2A C3A 1.492(7)
C3A H3AA 0.9900
C3A H3AB 0.9900
C3A N4A 1.494(6)
N4A H4AA 0.9100
N4A H4AB 0.9100
N4A C5A 1.494(5)
C5A H5AA 0.9900
C5A H5AB 0.9900
C5A C6A 1.510(6)
C6A H6AA 0.9900
C6A H6AB 0.9900
O1B C2B 1.413(5)
O1B C6B 1.432(5)
C2B H2BA 0.9900
C2B H2BB 0.9900
C2B C3B 1.516(5)
C3B H3BA 0.9900
C3B H3BB 0.9900
C3B N4B 1.494(5)
N4B H4BA 0.9100
N4B H4BB 0.9100
N4B C5B 1.491(5)
C5B H5BA 0.9900
C5B H5BB 0.9900
C5B C6B 1.497(6)
C6B H6BA 0.9900
C6B H6BB 0.9900
O1C C2C 1.403(9)
O1C C6C 1.395(8)
C2C H2CA 0.9900
C2C H2CB 0.9900
C2C C3C 1.505(9)
C3C H3CA 0.9900
C3C H3CB 0.9900
C3C N4C 1.484(8)
N4C H4CA 0.9100
N4C H4CB 0.9100
N4C C5C 1.503(8)
C5C H5CA 0.9900
C5C H5CB 0.9900
C5C C6C 1.503(10)
C6C H6CA 0.9900
C6C H6CB 0.9900
O11C C21C 1.404(14)
O11C C61C 1.403(12)
C21C H21A 0.9900
C21C H21B 0.9900
C21C C31C 1.511(13)
C31C H31A 0.9900
C31C H31B 0.9900
C31C N41C 1.484(13)
N41C H41A 0.9100
N41C H41B 0.9100
N41C C51C 1.500(13)
C51C H51A 0.9900
C51C H51B 0.9900
C51C C61C 1.501(14)
C61C H61A 0.9900
C61C H61B 0.9900
O1E C2E 1.442(7)
O1E C6E 1.413(7)
C2E H2EA 0.9900
C2E H2EB 0.9900
C2E C3E 1.500(9)
C3E H3EA 0.9900
C3E H3EB 0.9900
C3E N4E 1.504(7)
N4E H4EA 0.9100
N4E H4EB 0.9100
N4E C5E 1.480(7)
C5E H5EA 0.9900
C5E H5EB 0.9900
C5E C6E 1.493(10)
C6E H6EA 0.9900
C6E H6EB 0.9900
O11E C21E 1.47(4)
O11E C61E 1.41(5)
C21E H21C 0.9900
C21E H21D 0.9900
C21E C31E 1.55(5)
C31E H31C 0.9900
C31E H31D 0.9900
C31E N41E 1.48(4)
N41E H41C 0.9100
N41E H41D 0.9100
N41E C51E 1.55(4)
C51E H51C 0.9900
C51E H51D 0.9900
C51E C61E 1.45(4)
C61E H61C 0.9900
C61E H61D 0.9900
O1D C2D 1.430(9)
O1D C6D 1.417(9)
C2D H2DA 0.9900
C2D H2DB 0.9900
C2D C3D 1.479(10)
C3D H3DA 0.9900
C3D H3DB 0.9900
C3D N4D 1.508(10)
N4D H4DA 0.9100
N4D H4DB 0.9100
N4D C5D 1.480(10)
C5D H5DA 0.9900
C5D H5DB 0.9900
C5D C6D 1.496(11)
C6D H6DA 0.9900
C6D H6DB 0.9900
O11D C21D 1.37(2)
O11D C61D 1.44(2)
C21D H21E 0.9900
C21D H21F 0.9900
C21D C31D 1.54(2)
C31D H31E 0.9900
C31D H31F 0.9900
C31D N41D 1.44(2)
N41D H41E 0.9100
N41D H41F 0.9100
N41D C51D 1.54(3)
C51D H51E 0.9900
C51D H51F 0.9900
C51D C61D 1.52(2)
C61D H61E 0.9900
C61D H61F 0.9900
O2W H2WA 0.8486
O2W H2WB 0.8488
O3W H3WA 0.8504
O3W H3WB 0.8517
O4W H4WA 0.8512
O4W H4WB 0.8530

loop_
_geom_hbond_atom_site_label_D
_geom_hbond_atom_site_label_H
_geom_hbond_atom_site_label_A
_geom_hbond_site_symmetry_A
_geom_hbond_distance_DH
_geom_hbond_distance_HA
_geom_hbond_distance_DA
_geom_hbond_angle_DHA
O1W H1WA O9 . 0.84 1.94 2.781(11) 177.6
O1W H1WB O10 2_577 0.85 1.99 2.831(11) 173.4
O2W H2WA O4W 1_655 0.85 1.80 2.619(4) 161.1
O2W H2WB O2S 1_655 0.85 2.05 2.876(4) 163.6
O2W H2WB O4S 1_655 0.85 2.48 3.129(5) 133.4
O3W H3WA O1S 1_655 0.85 1.99 2.790(5) 155.4
O3W H3WB O3 . 0.85 1.92 2.753(4) 167.0
O4W H4WA O17 2_576 0.85 1.88 2.714(4) 164.8
O4W H4WB O6 . 0.85 1.94 2.761(4) 160.7
O1H H1H O4S 1_655 1.00 1.69 2.673(4) 165.4
O2H H2H O2W . 1.00 1.78 2.743(4) 161.6
O3H H3H O3S 1_655 1.00 1.61 2.602(4) 174.0
O4H H4H O2S . 1.00 2.13 2.911(4) 133.3
O5H H5H O1S . 1.00 1.69 2.672(4) 165.4
O6H H6H O2S . 1.00 1.83 2.691(4) 141.7
N4A H4AA O4W 1_655 0.91 2.34 3.102(5) 141.3
N4A H4AB O5 . 0.91 1.86 2.760(4) 168.7
N4B H4BA O4 . 0.91 2.00 2.761(4) 140.3
N4B H4BA O1A 2_666 0.91 2.26 2.840(4) 120.8
N4B H4BB O15 2_566 0.91 1.97 2.869(4) 170.5
N4C H4CA O1E 1_445 0.91 1.97 2.817(7) 154.8
N41C H41A O11E 1_445 0.91 1.92 2.54(5) 124.1
N4E H4EA O1 . 0.91 1.91 2.780(6) 160.1
N41E H41D O1 . 0.91 1.52 2.35(3) 150.2
N4D H4DA O1S . 0.91 1.99 2.866(8) 161.9
N4D H4DB O2 . 0.91 2.00 2.846(9) 154.8
N41D H41E O2 . 0.91 1.62 2.520(19) 169.1

loop_
_geom_torsion_atom_site_label_1
_geom_torsion_atom_site_label_2
_geom_torsion_atom_site_label_3
_geom_torsion_atom_site_label_4
_geom_torsion
O1A C2A C3A N4A 56.9(4)
C2A O1A C6A C5A 64.4(4)
C2A C3A N4A C5A -52.4(5)
C3A N4A C5A C6A 52.8(5)
N4A C5A C6A O1A -58.7(4)
C6A O1A C2A C3A -63.6(4)
O1B C2B C3B N4B -58.7(4)
C2B O1B C6B C5B -61.6(5)
C2B C3B N4B C5B 54.7(4)
C3B N4B C5B C6B -54.4(4)
N4B C5B C6B O1B 57.5(5)
C6B O1B C2B C3B 61.9(4)
O1C C2C C3C N4C -55.1(7)
C2C O1C C6C C5C -64.2(8)
C2C C3C N4C C5C 51.1(8)
C3C N4C C5C C6C -52.9(8)
N4C C5C C6C O1C 59.4(8)
C6C O1C C2C C3C 61.6(8)
O11C C21C C31C N41C 61(3)
C21C O11C C61C C51C 65(3)
C21C C31C N41C C51C -52(3)
C31C N41C C51C C61C 50(4)
N41C C51C C61C O11C -55(3)
C61C O11C C21C C31C -67(3)
O1E C2E C3E N4E 55.3(7)
C2E O1E C6E C5E 64.1(7)
C2E C3E N4E C5E -52.5(7)
C3E N4E C5E C6E 53.9(7)
N4E C5E C6E O1E -59.7(7)
C6E O1E C2E C3E -61.8(7)
O11E C21E C31E N41E -61(4)
C21E O11E C61E C51E -63(4)
C21E C31E N41E C51E 55(3)
C31E N41E C51E C61E -53(3)
N41E C51E C61E O11E 57(4)
C61E O11E C21E C31E 63(4)
O1D C2D C3D N4D -56.2(9)
C2D O1D C6D C5D -61.6(9)
C2D C3D N4D C5D 49.8(10)
C3D N4D C5D C6D -48.9(10)
N4D C5D C6D O1D 55.4(10)
C6D O1D C2D C3D 62.2(8)
O11D C21D C31D N41D 59.6(19)
C21D O11D C61D C51D 63.0(17)
C21D C31D N41D C51D -55.8(18)
C31D N41D C51D C61D 57.0(19)
N41D C51D C61D O11D -58.6(18)
C61D O11D C21D C31D -62.2(17)

_cod_database_fobs_code 2241247
